data_1576870
loop_
_publ_author_name
'Xu, Gaoqiang'
'Zhao, Ying'
'Xie, Sheng'
'Zhou, Zhibiao'
'Luo, Ziyu'
'Liu, Haohao'
'Zhang, Yang'
'Qiu, Zijie'
'Pan, Anlian'
'Zeng, Zebing'
'Tang, Ben Zhong'

_publ_section_title
;
 Sulfone-functionalized stereoisomeric [3]radialene displays guest induced
 modulation of porous frameworks and critical crystallization-induced
 near-infrared emission.
;
_journal_issue 10
_journal_name_full 'Chemical science'
_journal_page_first 5092
_journal_page_last 5102
_journal_paper_doi 10.1039/d5sc06925d
_journal_volume 17
_journal_year 2026
_chemical_formula_moiety 'C42 H24 O6 S3, C2 H4 O'
_chemical_formula_sum 'C44 H28 O7 S3'
_chemical_formula_weight 764.84
_space_group_crystal_system monoclinic
_space_group_IT_number 14
_space_group_name_Hall '-P 2ybc'
_space_group_name_H-M_alt 'P 1 21/c 1'
_atom_sites_solution_hydrogens geom
_audit_creation_date 2023-08-02
_audit_creation_method
;
Olex2 1.5
(compiled 2023.03.06 svn.rbb2c1857 for OlexSys, GUI svn.r6748)
;
_audit_update_record
;
2025-08-24 deposited with the CCDC.	2026-01-07 downloaded from the CCDC.
;
_cell_angle_alpha 90
_cell_angle_beta 109.556(4)
_cell_angle_gamma 90
_cell_formula_units_Z 4
_cell_length_a 14.864(2)
_cell_length_b 25.267(4)
_cell_length_c 12.5224(18)
_cell_measurement_reflns_used 6705
_cell_measurement_temperature 296(2)
_cell_measurement_theta_max 20.41
_cell_measurement_theta_min 2.36
_cell_volume 4431.7(11)
_computing_molecular_graphics 'Olex2 1.5 (Dolomanov et al., 2009)'
_computing_publication_material 'Olex2 1.5 (Dolomanov et al., 2009)'
_computing_structure_refinement 'SHELXL-2014/7 (Sheldrick, 2014)'
_diffrn_ambient_temperature 296(2)
_diffrn_measured_fraction_theta_full 0.999
_diffrn_measured_fraction_theta_max 0.999
_diffrn_measurement_device_type ccd
_diffrn_radiation_type MoK\a
_diffrn_radiation_wavelength 0.71073
_diffrn_reflns_av_R_equivalents 0.1421
_diffrn_reflns_av_unetI/netI 0.1098
_diffrn_reflns_Laue_measured_fraction_full 0.999
_diffrn_reflns_Laue_measured_fraction_max 0.999
_diffrn_reflns_limit_h_max 15
_diffrn_reflns_limit_h_min -17
_diffrn_reflns_limit_k_max 28
_diffrn_reflns_limit_k_min -30
_diffrn_reflns_limit_l_max 14
_diffrn_reflns_limit_l_min -14
_diffrn_reflns_number 68148
_diffrn_reflns_point_group_measured_fraction_full 0.999
_diffrn_reflns_point_group_measured_fraction_max 0.999
_diffrn_reflns_theta_full 24.998
_diffrn_reflns_theta_max 24.998
_diffrn_reflns_theta_min 2.016
_exptl_absorpt_coefficient_mu 0.212
_exptl_absorpt_correction_type multi-scan
_exptl_absorpt_process_details sadabs
_exptl_crystal_colour red
_exptl_crystal_colour_primary red
_exptl_crystal_density_diffrn 1.146
_exptl_crystal_description Block
_exptl_crystal_F_000 1584
_exptl_crystal_size_max 0.2
_exptl_crystal_size_mid 0.2
_exptl_crystal_size_min 0.2
_exptl_transmission_factor_max 0.864
_exptl_transmission_factor_min 0.864
_refine_diff_density_max 0.698
_refine_diff_density_min -0.448
_refine_diff_density_rms 0.075
_refine_ls_extinction_method none
_refine_ls_goodness_of_fit_ref 0.994
_refine_ls_hydrogen_treatment constr
_refine_ls_matrix_type full
_refine_ls_number_parameters 505
_refine_ls_number_reflns 7794
_refine_ls_number_restraints 47
_refine_ls_restrained_S_all 1.001
_refine_ls_R_factor_all 0.1870
_refine_ls_R_factor_gt 0.0901
_refine_ls_shift/su_max 0.000
_refine_ls_shift/su_mean 0.000
_refine_ls_structure_factor_coef Fsqd
_refine_ls_weighting_details 'w=1/[\s^2^(Fo^2^)+(0.1731P)^2^] where P=(Fo^2^+2Fc^2^)/3'
_refine_ls_weighting_scheme calc
_refine_ls_wR_factor_gt 0.2436
_refine_ls_wR_factor_ref 0.2939
_reflns_Friedel_coverage 0.000
_reflns_number_gt 3721
_reflns_number_total 7794
_reflns_threshold_expression 'I > 2\s(I)'
_cod_data_source_file d5sc06925d2.cif
_cod_data_source_block 1_a_sq
_cod_original_cell_volume 4431.8(11)
_cod_database_code 1576870
_shelx_shelxl_version_number 2014/7
_shelx_space_group_comment
;
The symmetry employed for this shelxl refinement is uniquely defined
by the following loop, which should always be used as a source of
symmetry information in preference to the above space-group names.
They are only intended as comments.
;
_shelx_estimated_absorpt_t_max 0.959
_shelx_estimated_absorpt_t_min 0.959
_olex2_refinement_description
;
1. Restrained distances
 O7-C43 = O7-C46
 1.43 with sigma of 0.01
 C43-C44 = C44-C45 = C45-C46
 1.54 with sigma of 0.01
 C43-C45 \\sim C44-C46
 with sigma of 0.01
 O7-C44 \\sim O7-C45
 with sigma of 0.01
2. Rigid bond restraints
 O7, C43, C44, C45, C46
 with sigma for 1-2 distances of 0.01 and sigma for 1-3 distances of 0.02
3. Uiso/Uaniso restraints and constraints
O7 \\sim C43 \\sim C44 \\sim C45 \\sim C46: within 2A with sigma of 0.01 and
sigma for terminal atoms of 0.02 within 2A
4. Others
 Fixed Sof: C43(0.5) H43A(0.5) H43B(0.5) C44(0.5) H44A(0.5) H44B(0.5) C45(0.5)
 H45A(0.5) H45B(0.5) C46(0.5) H46A(0.5) H46B(0.5)
5.a Secondary CH2 refined with riding coordinates:
 C43(H43A,H43B), C44(H44A,H44B), C45(H45A,H45B), C46(H46A,H46B)
5.b Aromatic/amide H refined with riding coordinates:
 C2(H2), C3(H3), C4(H4), C5(H5), C10(H10), C11(H11), C12(H12), C13(H13),
 C19(H19), C20(H20), C21(H21), C22(H22), C25(H25), C26(H26), C27(H27), C28(H28),
  C32(H32), C33(H33), C34(H34), C35(H35), C39(H39), C40(H40), C41(H41), C42(H42)
;
_olex2_submission_special_instructions 'No special instructions were received'

loop_
_space_group_symop_operation_xyz
'x, y, z'
'-x, y+1/2, -z+1/2'
'-x, -y, -z'
'x, -y-1/2, z-1/2'

loop_
_atom_site_label
_atom_site_type_symbol
_atom_site_fract_x
_atom_site_fract_y
_atom_site_fract_z
_atom_site_U_iso_or_equiv
_atom_site_adp_type
_atom_site_occupancy
_atom_site_site_symmetry_order
_atom_site_calc_flag
_atom_site_refinement_flags_posn
_atom_site_refinement_flags_adp
_atom_site_refinement_flags_occupancy
_atom_site_disorder_assembly
_atom_site_disorder_group
C1 C 0.7999(4) 0.2841(2) 0.2803(5) 0.0639(16) Uani 1 1 d . . . . .
C2 C 0.8510(5) 0.2429(3) 0.2539(6) 0.088(2) Uani 1 1 d . . . . .
H2 H 0.9146 0.2479 0.2604 0.105 Uiso 1 1 calc R U . . .
C3 C 0.8080(6) 0.1950(3) 0.2183(6) 0.096(2) Uani 1 1 d . . . . .
H3 H 0.8426 0.1670 0.2034 0.116 Uiso 1 1 calc R U . . .
C4 C 0.7128(6) 0.1891(2) 0.2052(5) 0.0814(19) Uani 1 1 d . . . . .
H4 H 0.6827 0.1571 0.1790 0.098 Uiso 1 1 calc R U . . .
C5 C 0.6616(4) 0.2296(2) 0.2299(4) 0.0566(14) Uani 1 1 d . . . . .
H5 H 0.5978 0.2243 0.2221 0.068 Uiso 1 1 calc R U . . .
C6 C 0.7035(4) 0.2782(2) 0.2664(4) 0.0494(13) Uani 1 1 d . . . . .
C7 C 0.6498(3) 0.32423(18) 0.2864(4) 0.0448(12) Uani 1 1 d . . . . .
C8 C 0.6713(4) 0.3752(2) 0.2480(4) 0.0496(13) Uani 1 1 d . . . . .
C9 C 0.7654(4) 0.3890(2) 0.2615(5) 0.0636(15) Uani 1 1 d . . . . .
C10 C 0.7863(5) 0.4382(3) 0.2244(6) 0.084(2) Uani 1 1 d . . . . .
H10 H 0.8495 0.4474 0.2358 0.101 Uiso 1 1 calc R U . . .
C11 C 0.7143(7) 0.4730(3) 0.1712(6) 0.090(2) Uani 1 1 d . . . . .
H11 H 0.7285 0.5058 0.1468 0.107 Uiso 1 1 calc R U . . .
C12 C 0.6228(6) 0.4593(2) 0.1546(5) 0.0720(17) Uani 1 1 d . . . . .
H12 H 0.5739 0.4827 0.1182 0.086 Uiso 1 1 calc R U . . .
C13 C 0.6011(4) 0.4115(2) 0.1907(4) 0.0601(15) Uani 1 1 d . . . . .
H13 H 0.5374 0.4028 0.1766 0.072 Uiso 1 1 calc R U . . .
C14 C 0.5819(3) 0.31959(18) 0.3362(4) 0.0472(13) Uani 1 1 d . . . . .
C15 C 0.5260(3) 0.28693(19) 0.3842(4) 0.0472(13) Uani 1 1 d . . . . .
C16 C 0.5037(3) 0.34255(18) 0.3616(4) 0.0452(12) Uani 1 1 d . . . . .
C17 C 0.4538(3) 0.38796(18) 0.3589(4) 0.0442(12) Uani 1 1 d . . . . .
C18 C 0.5070(4) 0.43804(19) 0.3715(4) 0.0457(13) Uani 1 1 d . . . . .
C19 C 0.6044(4) 0.4406(2) 0.4307(4) 0.0522(13) Uani 1 1 d . . . . .
H19 H 0.6370 0.4099 0.4624 0.063 Uiso 1 1 calc R U . . .
C20 C 0.6536(4) 0.4875(2) 0.4435(4) 0.0628(16) Uani 1 1 d . . . . .
H20 H 0.7191 0.4881 0.4814 0.075 Uiso 1 1 calc R U . . .
C21 C 0.6058(5) 0.5336(2) 0.4003(5) 0.0689(17) Uani 1 1 d . . . . .
H21 H 0.6398 0.5651 0.4081 0.083 Uiso 1 1 calc R U . . .
C22 C 0.5098(5) 0.5337(2) 0.3466(5) 0.0595(14) Uani 1 1 d . . . . .
H22 H 0.4776 0.5652 0.3203 0.071 Uiso 1 1 calc R U . . .
C23 C 0.4612(4) 0.48641(19) 0.3317(4) 0.0462(12) Uani 1 1 d . . . . .
C24 C 0.2968(4) 0.4333(2) 0.3085(4) 0.0526(13) Uani 1 1 d . . . . .
C25 C 0.2006(4) 0.4347(3) 0.3002(5) 0.0750(17) Uani 1 1 d . . . . .
H25 H 0.1654 0.4656 0.2773 0.090 Uiso 1 1 calc R U . . .
C26 C 0.1584(4) 0.3911(3) 0.3256(6) 0.087(2) Uani 1 1 d . . . . .
H26 H 0.0946 0.3921 0.3208 0.104 Uiso 1 1 calc R U . . .
C27 C 0.2107(5) 0.3451(3) 0.3586(5) 0.0788(18) Uani 1 1 d . . . . .
H27 H 0.1818 0.3150 0.3753 0.095 Uiso 1 1 calc R U . . .
C28 C 0.3055(4) 0.3435(2) 0.3669(5) 0.0629(15) Uani 1 1 d . . . . .
H28 H 0.3388 0.3118 0.3860 0.075 Uiso 1 1 calc R U . . .
C29 C 0.3524(4) 0.38822(19) 0.3476(4) 0.0497(13) Uani 1 1 d . . . . .
C30 C 0.5228(4) 0.24032(19) 0.4337(4) 0.0505(13) Uani 1 1 d . . . . .
C31 C 0.4486(4) 0.22396(19) 0.4820(4) 0.0477(13) Uani 1 1 d . . . . .
C32 C 0.4188(4) 0.2551(2) 0.5542(4) 0.0558(14) Uani 1 1 d . . . . .
H32 H 0.4417 0.2895 0.5695 0.067 Uiso 1 1 calc R U . . .
C33 C 0.3556(4) 0.2359(3) 0.6039(5) 0.0744(17) Uani 1 1 d . . . . .
H33 H 0.3350 0.2578 0.6509 0.089 Uiso 1 1 calc R U . . .
C34 C 0.3227(4) 0.1848(3) 0.5849(5) 0.0757(18) Uani 1 1 d . . . . .
H34 H 0.2809 0.1721 0.6201 0.091 Uiso 1 1 calc R U . . .
C35 C 0.3508(4) 0.1525(2) 0.5145(5) 0.0727(17) Uani 1 1 d . . . . .
H35 H 0.3283 0.1179 0.5014 0.087 Uiso 1 1 calc R U . . .
C36 C 0.4136(4) 0.1718(2) 0.4627(5) 0.0595(15) Uani 1 1 d . . . . .
C37 C 0.5734(4) 0.1470(2) 0.4198(4) 0.0584(15) Uani 1 1 d . . . . .
C38 C 0.5979(4) 0.2007(2) 0.4430(4) 0.0538(14) Uani 1 1 d . . . . .
C39 C 0.6935(4) 0.2141(2) 0.4801(5) 0.0621(15) Uani 1 1 d . . . . .
H39 H 0.7117 0.2491 0.4972 0.075 Uiso 1 1 calc R U . . .
C40 C 0.7629(5) 0.1752(3) 0.4919(5) 0.0801(19) Uani 1 1 d . . . . .
H40 H 0.8271 0.1844 0.5166 0.096 Uiso 1 1 calc R U . . .
C41 C 0.7362(6) 0.1225(3) 0.4668(6) 0.086(2) Uani 1 1 d . . . . .
H41 H 0.7828 0.0969 0.4745 0.103 Uiso 1 1 calc R U . . .
C42 C 0.6424(6) 0.1083(2) 0.4311(5) 0.0735(18) Uani 1 1 d . . . . .
H42 H 0.6248 0.0731 0.4146 0.088 Uiso 1 1 calc R U . . .
C43 C 0.1556(16) 0.1938(10) 0.251(2) 0.275(8) Uani 0.5 1 d D U P . .
H43A H 0.1451 0.1642 0.2948 0.330 Uiso 0.5 1 calc R U P . .
H43B H 0.2175 0.2100 0.2877 0.330 Uiso 0.5 1 calc R U P . .
C44 C 0.1349(17) 0.1815(8) 0.126(2) 0.259(8) Uani 0.5 1 d D U P . .
H44A H 0.0907 0.1520 0.1034 0.311 Uiso 0.5 1 calc R U P . .
H44B H 0.1934 0.1719 0.1127 0.311 Uiso 0.5 1 calc R U P . .
C45 C 0.0915(18) 0.2307(11) 0.0585(16) 0.260(8) Uani 0.5 1 d D U P . .
H45A H 0.1418 0.2549 0.0573 0.312 Uiso 0.5 1 calc R U P . .
H45B H 0.0556 0.2209 -0.0190 0.312 Uiso 0.5 1 calc R U P . .
C46 C 0.0271(19) 0.2569(11) 0.1114(19) 0.282(8) Uani 0.5 1 d D U P . .
H46A H 0.0329 0.2952 0.1150 0.339 Uiso 0.5 1 calc R U P . .
H46B H -0.0392 0.2462 0.0791 0.339 Uiso 0.5 1 calc R U P . .
O1 O 0.8656(3) 0.3463(2) 0.4539(4) 0.1050(16) Uani 1 1 d . . . . .
O2 O 0.9363(3) 0.3521(2) 0.2996(5) 0.1247(19) Uani 1 1 d . . . . .
O3 O 0.4390(4) 0.07764(14) 0.3949(4) 0.0981(15) Uani 1 1 d . . . . .
O4 O 0.4108(3) 0.15120(16) 0.2584(3) 0.0827(13) Uani 1 1 d . . . . .
O5 O 0.3301(3) 0.47258(16) 0.1366(3) 0.0789(12) Uani 1 1 d . . . . .
O6 O 0.2965(3) 0.53536(15) 0.2688(4) 0.0854(13) Uani 1 1 d . . . . .
O7 O 0.0782(9) 0.2308(6) 0.2163(13) 0.310(7) Uani 1 1 d D U . . .
S1 S 0.85452(11) 0.34448(7) 0.33402(16) 0.0849(6) Uani 1 1 d . . . . .
S2 S 0.45191(12) 0.13195(6) 0.37236(13) 0.0701(5) Uani 1 1 d . . . . .
S3 S 0.33990(10) 0.48655(5) 0.25156(12) 0.0602(5) Uani 1 1 d . . . . .

loop_
_atom_site_aniso_label
_atom_site_aniso_U_11
_atom_site_aniso_U_22
_atom_site_aniso_U_33
_atom_site_aniso_U_23
_atom_site_aniso_U_13
_atom_site_aniso_U_12
C1 0.050(3) 0.078(4) 0.075(4) 0.008(3) 0.035(3) 0.016(3)
C2 0.070(4) 0.107(6) 0.099(5) 0.025(4) 0.045(4) 0.033(4)
C3 0.115(7) 0.081(6) 0.114(6) 0.012(4) 0.066(5) 0.043(5)
C4 0.120(6) 0.061(4) 0.071(4) 0.005(3) 0.041(4) 0.017(4)
C5 0.072(4) 0.049(4) 0.059(3) 0.006(3) 0.034(3) 0.011(3)
C6 0.052(3) 0.051(3) 0.053(3) 0.004(3) 0.028(3) 0.006(3)
C7 0.043(3) 0.036(3) 0.059(3) 0.001(2) 0.022(2) -0.003(2)
C8 0.053(3) 0.044(3) 0.058(3) -0.008(3) 0.027(3) -0.001(3)
C9 0.066(4) 0.061(4) 0.073(4) -0.003(3) 0.036(3) -0.016(3)
C10 0.093(5) 0.079(5) 0.090(5) -0.009(4) 0.045(4) -0.033(4)
C11 0.137(7) 0.051(4) 0.096(5) -0.003(4) 0.060(5) -0.023(5)
C12 0.114(6) 0.041(4) 0.067(4) 0.001(3) 0.039(4) -0.003(4)
C13 0.081(4) 0.050(4) 0.058(3) -0.013(3) 0.035(3) -0.006(3)
C14 0.047(3) 0.035(3) 0.064(3) 0.003(2) 0.024(3) -0.002(2)
C15 0.044(3) 0.039(3) 0.064(3) -0.008(3) 0.025(3) 0.001(2)
C16 0.048(3) 0.039(3) 0.055(3) 0.002(2) 0.025(2) 0.004(2)
C17 0.045(3) 0.041(3) 0.052(3) 0.005(2) 0.024(2) -0.001(2)
C18 0.055(3) 0.044(3) 0.049(3) -0.010(2) 0.032(3) -0.007(3)
C19 0.050(3) 0.056(4) 0.056(3) -0.015(3) 0.025(3) -0.008(3)
C20 0.061(4) 0.067(4) 0.061(4) -0.020(3) 0.022(3) -0.025(3)
C21 0.098(5) 0.051(4) 0.075(4) -0.014(3) 0.052(4) -0.024(4)
C22 0.072(4) 0.042(3) 0.070(4) -0.004(3) 0.033(3) -0.002(3)
C23 0.057(3) 0.040(3) 0.050(3) -0.004(2) 0.028(3) 0.000(3)
C24 0.049(3) 0.051(3) 0.059(3) -0.003(3) 0.021(3) 0.002(3)
C25 0.051(4) 0.081(5) 0.095(5) 0.011(4) 0.026(3) 0.014(3)
C26 0.053(4) 0.095(6) 0.123(6) 0.008(4) 0.043(4) 0.001(4)
C27 0.064(4) 0.082(5) 0.099(5) 0.015(4) 0.039(4) -0.019(4)
C28 0.047(3) 0.056(4) 0.087(4) 0.011(3) 0.025(3) -0.004(3)
C29 0.057(3) 0.043(3) 0.056(3) 0.000(2) 0.028(3) -0.001(3)
C30 0.064(4) 0.034(3) 0.061(3) 0.000(2) 0.031(3) 0.003(3)
C31 0.051(3) 0.046(3) 0.047(3) 0.009(2) 0.018(2) 0.004(2)
C32 0.060(3) 0.049(3) 0.063(3) -0.005(3) 0.026(3) 0.000(3)
C33 0.066(4) 0.096(5) 0.071(4) -0.009(4) 0.036(3) 0.002(4)
C34 0.064(4) 0.096(5) 0.077(4) 0.006(4) 0.036(3) -0.007(4)
C35 0.077(4) 0.064(4) 0.076(4) 0.008(3) 0.024(4) -0.017(3)
C36 0.070(4) 0.043(3) 0.070(4) 0.010(3) 0.031(3) -0.002(3)
C37 0.087(4) 0.047(4) 0.049(3) 0.004(3) 0.035(3) 0.009(3)
C38 0.068(4) 0.052(4) 0.050(3) 0.007(3) 0.030(3) 0.009(3)
C39 0.070(4) 0.064(4) 0.060(4) 0.001(3) 0.033(3) 0.006(3)
C40 0.077(4) 0.100(6) 0.073(4) 0.018(4) 0.038(4) 0.030(4)
C41 0.104(6) 0.085(6) 0.081(5) 0.024(4) 0.047(4) 0.041(5)
C42 0.110(6) 0.051(4) 0.072(4) 0.013(3) 0.046(4) 0.030(4)
C43 0.130(11) 0.382(18) 0.322(16) -0.142(15) 0.087(12) -0.022(10)
C44 0.115(11) 0.366(19) 0.314(16) -0.150(15) 0.097(12) -0.046(11)
C45 0.112(11) 0.371(19) 0.308(16) -0.148(15) 0.083(12) -0.050(11)
C46 0.130(12) 0.387(18) 0.326(17) -0.148(15) 0.072(11) -0.021(11)
O1 0.088(3) 0.132(4) 0.073(3) -0.005(3) -0.002(3) -0.014(3)
O2 0.055(3) 0.157(5) 0.173(5) 0.005(4) 0.053(3) -0.021(3)
O3 0.141(4) 0.033(2) 0.123(4) -0.001(2) 0.048(3) -0.010(2)
O4 0.109(3) 0.076(3) 0.061(3) -0.006(2) 0.024(2) -0.003(2)
O5 0.090(3) 0.088(3) 0.059(3) 0.001(2) 0.026(2) -0.012(2)
O6 0.088(3) 0.053(2) 0.119(4) 0.013(2) 0.041(3) 0.026(2)
O7 0.162(9) 0.405(16) 0.357(15) -0.134(14) 0.077(10) -0.015(9)
S1 0.0483(10) 0.1034(14) 0.1016(14) -0.0008(10) 0.0233(9) -0.0120(9)
S2 0.1002(13) 0.0419(9) 0.0716(11) -0.0018(7) 0.0331(9) -0.0036(8)
S3 0.0646(10) 0.0531(9) 0.0667(10) 0.0078(7) 0.0272(8) 0.0071(7)

loop_
_atom_type_symbol
_atom_type_description
_atom_type_scat_dispersion_real
_atom_type_scat_dispersion_imag
_atom_type_scat_source
C C 0.0033 0.0016 'International Tables Vol C Tables 4.2.6.8 and 6.1.1.4'
H H 0.0000 0.0000 'International Tables Vol C Tables 4.2.6.8 and 6.1.1.4'
O O 0.0106 0.0060 'International Tables Vol C Tables 4.2.6.8 and 6.1.1.4'
S S 0.1246 0.1234 'International Tables Vol C Tables 4.2.6.8 and 6.1.1.4'

loop_
_geom_angle_atom_site_label_1
_geom_angle_atom_site_label_2
_geom_angle_atom_site_label_3
_geom_angle
_geom_angle_site_symmetry_1
_geom_angle_site_symmetry_3
_geom_angle_publ_flag
C2 C1 C6 120.8(6) . . ?
C2 C1 S1 121.5(5) . . ?
C6 C1 S1 117.8(4) . . ?
C1 C2 H2 119.8 . . ?
C3 C2 C1 120.3(6) . . ?
C3 C2 H2 119.8 . . ?
C2 C3 H3 120.6 . . ?
C2 C3 C4 118.8(6) . . ?
C4 C3 H3 120.6 . . ?
C3 C4 H4 119.4 . . ?
C5 C4 C3 121.2(6) . . ?
C5 C4 H4 119.4 . . ?
C4 C5 H5 119.5 . . ?
C4 C5 C6 120.9(6) . . ?
C6 C5 H5 119.5 . . ?
C1 C6 C7 119.1(5) . . ?
C5 C6 C1 117.8(5) . . ?
C5 C6 C7 123.0(5) . . ?
C8 C7 C6 116.8(4) . . ?
C14 C7 C6 122.5(4) . . ?
C14 C7 C8 120.7(4) . . ?
C9 C8 C7 120.3(5) . . ?
C13 C8 C7 123.0(5) . . ?
C13 C8 C9 116.6(5) . . ?
C8 C9 C10 120.4(6) . . ?
C8 C9 S1 117.3(4) . . ?
C10 C9 S1 122.1(5) . . ?
C9 C10 H10 119.8 . . ?
C11 C10 C9 120.5(6) . . ?
C11 C10 H10 119.8 . . ?
C10 C11 H11 120.3 . . ?
C12 C11 C10 119.4(6) . . ?
C12 C11 H11 120.3 . . ?
C11 C12 H12 119.6 . . ?
C11 C12 C13 120.9(6) . . ?
C13 C12 H12 119.6 . . ?
C8 C13 H13 118.9 . . ?
C12 C13 C8 122.2(6) . . ?
C12 C13 H13 118.9 . . ?
C7 C14 C15 149.8(4) . . ?
C7 C14 C16 148.6(4) . . ?
C16 C14 C15 60.8(3) . . ?
C14 C15 C16 59.2(3) . . ?
C30 C15 C14 144.4(4) . . ?
C30 C15 C16 154.4(4) . . ?
C14 C16 C15 60.0(3) . . ?
C17 C16 C14 144.6(4) . . ?
C17 C16 C15 155.4(4) . . ?
C16 C17 C18 117.0(4) . . ?
C16 C17 C29 122.7(4) . . ?
C29 C17 C18 120.3(4) . . ?
C19 C18 C17 121.6(5) . . ?
C19 C18 C23 116.3(4) . . ?
C23 C18 C17 122.0(5) . . ?
C18 C19 H19 119.3 . . ?
C20 C19 C18 121.5(5) . . ?
C20 C19 H19 119.3 . . ?
C19 C20 H20 120.0 . . ?
C19 C20 C21 120.0(6) . . ?
C21 C20 H20 120.0 . . ?
C20 C21 H21 119.5 . . ?
C22 C21 C20 121.0(5) . . ?
C22 C21 H21 119.5 . . ?
C21 C22 H22 120.6 . . ?
C21 C22 C23 118.8(5) . . ?
C23 C22 H22 120.6 . . ?
C18 C23 S3 119.3(4) . . ?
C22 C23 C18 122.5(5) . . ?
C22 C23 S3 118.1(4) . . ?
C25 C24 S3 117.2(4) . . ?
C29 C24 C25 121.1(5) . . ?
C29 C24 S3 121.2(4) . . ?
C24 C25 H25 119.9 . . ?
C26 C25 C24 120.2(6) . . ?
C26 C25 H25 119.9 . . ?
C25 C26 H26 120.2 . . ?
C25 C26 C27 119.7(6) . . ?
C27 C26 H26 120.2 . . ?
C26 C27 H27 119.8 . . ?
C28 C27 C26 120.4(5) . . ?
C28 C27 H27 119.8 . . ?
C27 C28 H28 119.3 . . ?
C27 C28 C29 121.5(5) . . ?
C29 C28 H28 119.3 . . ?
C24 C29 C17 120.4(4) . . ?
C28 C29 C17 122.6(5) . . ?
C28 C29 C24 116.9(5) . . ?
C15 C30 C31 125.4(4) . . ?
C15 C30 C38 119.4(4) . . ?
C38 C30 C31 115.2(4) . . ?
C32 C31 C30 123.6(5) . . ?
C32 C31 C36 117.8(5) . . ?
C36 C31 C30 118.3(4) . . ?
C31 C32 H32 119.6 . . ?
C33 C32 C31 120.8(5) . . ?
C33 C32 H32 119.6 . . ?
C32 C33 H33 119.6 . . ?
C34 C33 C32 120.7(6) . . ?
C34 C33 H33 119.6 . . ?
C33 C34 H34 119.8 . . ?
C35 C34 C33 120.4(6) . . ?
C35 C34 H34 119.8 . . ?
C34 C35 H35 120.4 . . ?
C34 C35 C36 119.3(6) . . ?
C36 C35 H35 120.4 . . ?
C31 C36 S2 118.0(4) . . ?
C35 C36 C31 121.0(5) . . ?
C35 C36 S2 121.0(4) . . ?
C38 C37 S2 116.5(4) . . ?
C42 C37 C38 121.8(6) . . ?
C42 C37 S2 121.7(5) . . ?
C37 C38 C30 120.1(5) . . ?
C39 C38 C30 121.8(5) . . ?
C39 C38 C37 118.0(5) . . ?
C38 C39 H39 119.9 . . ?
C38 C39 C40 120.2(6) . . ?
C40 C39 H39 119.9 . . ?
C39 C40 H40 119.9 . . ?
C41 C40 C39 120.2(7) . . ?
C41 C40 H40 119.9 . . ?
C40 C41 H41 119.7 . . ?
C42 C41 C40 120.6(6) . . ?
C42 C41 H41 119.7 . . ?
C37 C42 H42 120.5 . . ?
C41 C42 C37 119.1(6) . . ?
C41 C42 H42 120.5 . . ?
H43A C43 H43B 111.3 . . ?
C44 C43 H43A 114.1 . . ?
C44 C43 H43B 114.1 . . ?
O7 C43 H43A 114.1 . . ?
O7 C43 H43B 114.1 . . ?
O7 C43 C44 87.5(12) . . ?
C43 C44 H44A 110.1 . . ?
C43 C44 H44B 110.1 . . ?
C43 C44 C45 107.9(9) . . ?
H44A C44 H44B 108.4 . . ?
C45 C44 H44A 110.1 . . ?
C45 C44 H44B 110.1 . . ?
C44 C45 H45A 109.8 . . ?
C44 C45 H45B 109.8 . . ?
H45A C45 H45B 108.2 . . ?
C46 C45 C44 109.4(9) . . ?
C46 C45 H45A 109.8 . . ?
C46 C45 H45B 109.8 . . ?
C45 C46 H46A 113.8 . . ?
C45 C46 H46B 113.8 . . ?
H46A C46 H46B 111.1 . . ?
O7 C46 C45 88.8(12) . . ?
O7 C46 H46A 113.8 . . ?
O7 C46 H46B 113.8 . . ?
C43 O7 C46 134.6(18) . . ?
C9 S1 C1 100.8(3) . . ?
O1 S1 C1 107.5(3) . . ?
O1 S1 C9 108.7(3) . . ?
O2 S1 C1 109.4(3) . . ?
O2 S1 C9 109.3(3) . . ?
O2 S1 O1 119.5(3) . . ?
C37 S2 C36 100.3(3) . . ?
O3 S2 C36 109.3(3) . . ?
O3 S2 C37 109.6(3) . . ?
O3 S2 O4 118.8(3) . . ?
O4 S2 C36 109.0(3) . . ?
O4 S2 C37 108.2(2) . . ?
C24 S3 C23 102.4(2) . . ?
O5 S3 C23 108.3(2) . . ?
O5 S3 C24 107.0(2) . . ?
O6 S3 C23 110.1(2) . . ?
O6 S3 C24 110.8(3) . . ?
O6 S3 O5 117.3(3) . . ?

loop_
_geom_bond_atom_site_label_1
_geom_bond_atom_site_label_2
_geom_bond_distance
_geom_bond_site_symmetry_2
_geom_bond_publ_flag
C1 C2 1.391(8) . ?
C1 C6 1.391(7) . ?
C1 S1 1.753(6) . ?
C2 H2 0.9300 . ?
C2 C3 1.371(10) . ?
C3 H3 0.9300 . ?
C3 C4 1.377(10) . ?
C4 H4 0.9300 . ?
C4 C5 1.371(8) . ?
C5 H5 0.9300 . ?
C5 C6 1.385(7) . ?
C6 C7 1.478(7) . ?
C7 C8 1.449(7) . ?
C7 C14 1.357(6) . ?
C8 C9 1.395(7) . ?
C8 C13 1.393(7) . ?
C9 C10 1.398(8) . ?
C9 S1 1.742(6) . ?
C10 H10 0.9300 . ?
C10 C11 1.374(9) . ?
C11 H11 0.9300 . ?
C11 C12 1.352(9) . ?
C12 H12 0.9300 . ?
C12 C13 1.365(7) . ?
C13 H13 0.9300 . ?
C14 C15 1.438(7) . ?
C14 C16 1.427(6) . ?
C15 C16 1.450(7) . ?
C15 C30 1.339(6) . ?
C16 C17 1.361(6) . ?
C17 C18 1.472(6) . ?
C17 C29 1.466(7) . ?
C18 C19 1.390(7) . ?
C18 C23 1.406(7) . ?
C19 H19 0.9300 . ?
C19 C20 1.372(7) . ?
C20 H20 0.9300 . ?
C20 C21 1.377(8) . ?
C21 H21 0.9300 . ?
C21 C22 1.359(8) . ?
C22 H22 0.9300 . ?
C22 C23 1.377(7) . ?
C23 S3 1.745(5) . ?
C24 C25 1.399(7) . ?
C24 C29 1.397(7) . ?
C24 S3 1.742(5) . ?
C25 H25 0.9300 . ?
C25 C26 1.358(8) . ?
C26 H26 0.9300 . ?
C26 C27 1.382(8) . ?
C27 H27 0.9300 . ?
C27 C28 1.377(8) . ?
C28 H28 0.9300 . ?
C28 C29 1.391(7) . ?
C30 C31 1.483(7) . ?
C30 C38 1.474(7) . ?
C31 C32 1.379(7) . ?
C31 C36 1.408(7) . ?
C32 H32 0.9300 . ?
C32 C33 1.378(7) . ?
C33 H33 0.9300 . ?
C33 C34 1.372(8) . ?
C34 H34 0.9300 . ?
C34 C35 1.367(8) . ?
C35 H35 0.9300 . ?
C35 C36 1.391(7) . ?
C36 S2 1.746(6) . ?
C37 C38 1.409(7) . ?
C37 C42 1.391(8) . ?
C37 S2 1.744(6) . ?
C38 C39 1.381(7) . ?
C39 H39 0.9300 . ?
C39 C40 1.396(8) . ?
C40 H40 0.9300 . ?
C40 C41 1.394(9) . ?
C41 H41 0.9300 . ?
C41 C42 1.362(9) . ?
C42 H42 0.9300 . ?
C43 H43A 0.9700 . ?
C43 H43B 0.9700 . ?
C43 C44 1.520(9) . ?
C43 O7 1.432(10) . ?
C44 H44A 0.9700 . ?
C44 H44B 0.9700 . ?
C44 C45 1.521(10) . ?
C45 H45A 0.9700 . ?
C45 H45B 0.9700 . ?
C45 C46 1.491(9) . ?
C46 H46A 0.9700 . ?
C46 H46B 0.9700 . ?
C46 O7 1.439(10) . ?
O1 S1 1.455(5) . ?
O2 S1 1.433(4) . ?
O3 S2 1.427(4) . ?
O4 S2 1.436(4) . ?
O5 S3 1.441(4) . ?
O6 S3 1.441(4) . ?

loop_
_geom_torsion_atom_site_label_1
_geom_torsion_atom_site_label_2
_geom_torsion_atom_site_label_3
_geom_torsion_atom_site_label_4
_geom_torsion
_geom_torsion_site_symmetry_1
_geom_torsion_site_symmetry_2
_geom_torsion_site_symmetry_3
_geom_torsion_site_symmetry_4
_geom_torsion_publ_flag
C1 C2 C3 C4 2.4(10) . . . . ?
C1 C6 C7 C8 39.1(7) . . . . ?
C1 C6 C7 C14 -142.2(5) . . . . ?
C2 C1 C6 C5 2.5(8) . . . . ?
C2 C1 C6 C7 -175.1(5) . . . . ?
C2 C1 S1 C9 139.8(5) . . . . ?
C2 C1 S1 O1 -106.4(5) . . . . ?
C2 C1 S1 O2 24.8(6) . . . . ?
C2 C3 C4 C5 -1.8(10) . . . . ?
C3 C4 C5 C6 1.6(9) . . . . ?
C4 C5 C6 C1 -1.9(8) . . . . ?
C4 C5 C6 C7 175.6(5) . . . . ?
C5 C6 C7 C8 -138.4(5) . . . . ?
C5 C6 C7 C14 40.3(7) . . . . ?
C6 C1 C2 C3 -2.9(9) . . . . ?
C6 C1 S1 C9 -41.1(5) . . . . ?
C6 C1 S1 O1 72.6(5) . . . . ?
C6 C1 S1 O2 -156.2(4) . . . . ?
C6 C7 C8 C9 -40.2(7) . . . . ?
C6 C7 C8 C13 135.9(5) . . . . ?
C6 C7 C14 C15 -3.0(12) . . . . ?
C6 C7 C14 C16 -165.6(7) . . . . ?
C7 C8 C9 C10 180.0(5) . . . . ?
C7 C8 C9 S1 -4.2(7) . . . . ?
C7 C8 C13 C12 -179.7(5) . . . . ?
C7 C14 C15 C16 -169.7(10) . . . . ?
C7 C14 C15 C30 24.1(15) . . . . ?
C7 C14 C16 C15 170.1(10) . . . . ?
C7 C14 C16 C17 -9.7(15) . . . . ?
C8 C7 C14 C15 175.6(8) . . . . ?
C8 C7 C14 C16 13.0(11) . . . . ?
C8 C9 C10 C11 -1.9(9) . . . . ?
C8 C9 S1 C1 40.3(5) . . . . ?
C8 C9 S1 O1 -72.6(5) . . . . ?
C8 C9 S1 O2 155.4(4) . . . . ?
C9 C8 C13 C12 -3.4(7) . . . . ?
C9 C10 C11 C12 -0.2(10) . . . . ?
C10 C9 S1 C1 -144.0(5) . . . . ?
C10 C9 S1 O1 103.2(5) . . . . ?
C10 C9 S1 O2 -28.8(6) . . . . ?
C10 C11 C12 C13 0.5(9) . . . . ?
C11 C12 C13 C8 1.4(8) . . . . ?
C13 C8 C9 C10 3.6(8) . . . . ?
C13 C8 C9 S1 179.4(4) . . . . ?
C14 C7 C8 C9 141.0(5) . . . . ?
C14 C7 C8 C13 -42.8(7) . . . . ?
C14 C15 C16 C17 179.7(12) . . . . ?
C14 C15 C30 C31 174.0(6) . . . . ?
C14 C15 C30 C38 -6.0(11) . . . . ?
C14 C16 C17 C18 -30.6(10) . . . . ?
C14 C16 C17 C29 151.3(7) . . . . ?
C15 C14 C16 C17 -179.8(9) . . . . ?
C15 C16 C17 C18 149.9(10) . . . . ?
C15 C16 C17 C29 -28.2(14) . . . . ?
C15 C30 C31 C32 -48.3(8) . . . . ?
C15 C30 C31 C36 138.5(5) . . . . ?
C15 C30 C38 C37 -137.1(5) . . . . ?
C15 C30 C38 C39 46.5(7) . . . . ?
C16 C14 C15 C30 -166.2(9) . . . . ?
C16 C15 C30 C31 22.3(14) . . . . ?
C16 C15 C30 C38 -157.7(9) . . . . ?
C16 C17 C18 C19 -27.5(6) . . . . ?
C16 C17 C18 C23 157.2(4) . . . . ?
C16 C17 C29 C24 -159.0(5) . . . . ?
C16 C17 C29 C28 16.4(8) . . . . ?
C17 C18 C19 C20 -179.2(4) . . . . ?
C17 C18 C23 C22 177.7(4) . . . . ?
C17 C18 C23 S3 -7.0(6) . . . . ?
C18 C17 C29 C24 23.0(7) . . . . ?
C18 C17 C29 C28 -161.6(5) . . . . ?
C18 C19 C20 C21 2.1(7) . . . . ?
C18 C23 S3 C24 32.3(4) . . . . ?
C18 C23 S3 O5 -80.5(4) . . . . ?
C18 C23 S3 O6 150.1(4) . . . . ?
C19 C18 C23 C22 2.1(7) . . . . ?
C19 C18 C23 S3 177.4(3) . . . . ?
C19 C20 C21 C22 1.2(8) . . . . ?
C20 C21 C22 C23 -2.7(8) . . . . ?
C21 C22 C23 C18 0.9(7) . . . . ?
C21 C22 C23 S3 -174.4(4) . . . . ?
C22 C23 S3 C24 -152.2(4) . . . . ?
C22 C23 S3 O5 95.0(4) . . . . ?
C22 C23 S3 O6 -34.4(5) . . . . ?
C23 C18 C19 C20 -3.6(6) . . . . ?
C24 C25 C26 C27 -0.6(10) . . . . ?
C25 C24 C29 C17 -178.2(5) . . . . ?
C25 C24 C29 C28 6.1(8) . . . . ?
C25 C24 S3 C23 153.6(4) . . . . ?
C25 C24 S3 O5 -92.7(5) . . . . ?
C25 C24 S3 O6 36.3(5) . . . . ?
C25 C26 C27 C28 0.6(10) . . . . ?
C26 C27 C28 C29 2.9(10) . . . . ?
C27 C28 C29 C17 178.3(5) . . . . ?
C27 C28 C29 C24 -6.1(8) . . . . ?
C29 C17 C18 C19 150.6(4) . . . . ?
C29 C17 C18 C23 -24.7(6) . . . . ?
C29 C24 C25 C26 -2.9(9) . . . . ?
C29 C24 S3 C23 -34.3(5) . . . . ?
C29 C24 S3 O5 79.4(5) . . . . ?
C29 C24 S3 O6 -151.7(4) . . . . ?
C30 C15 C16 C14 161.2(12) . . . . ?
C30 C15 C16 C17 -19.1(19) . . . . ?
C30 C31 C32 C33 -174.3(5) . . . . ?
C30 C31 C36 C35 173.8(5) . . . . ?
C30 C31 C36 S2 -5.8(6) . . . . ?
C30 C38 C39 C40 177.6(5) . . . . ?
C31 C30 C38 C37 43.0(6) . . . . ?
C31 C30 C38 C39 -133.4(5) . . . . ?
C31 C32 C33 C34 1.7(9) . . . . ?
C31 C36 S2 C37 43.7(5) . . . . ?
C31 C36 S2 O3 158.9(4) . . . . ?
C31 C36 S2 O4 -69.7(5) . . . . ?
C32 C31 C36 C35 0.2(8) . . . . ?
C32 C31 C36 S2 -179.4(4) . . . . ?
C32 C33 C34 C35 -1.2(9) . . . . ?
C33 C34 C35 C36 0.3(9) . . . . ?
C34 C35 C36 C31 0.2(9) . . . . ?
C34 C35 C36 S2 179.8(5) . . . . ?
C35 C36 S2 C37 -135.9(5) . . . . ?
C35 C36 S2 O3 -20.7(6) . . . . ?
C35 C36 S2 O4 110.7(5) . . . . ?
C36 C31 C32 C33 -1.1(8) . . . . ?
C37 C38 C39 C40 1.1(7) . . . . ?
C38 C30 C31 C32 131.7(5) . . . . ?
C38 C30 C31 C36 -41.5(7) . . . . ?
C38 C37 C42 C41 0.7(8) . . . . ?
C38 C37 S2 C36 -42.3(4) . . . . ?
C38 C37 S2 O3 -157.3(4) . . . . ?
C38 C37 S2 O4 71.8(4) . . . . ?
C38 C39 C40 C41 -0.3(8) . . . . ?
C39 C40 C41 C42 -0.4(9) . . . . ?
C40 C41 C42 C37 0.1(9) . . . . ?
C42 C37 C38 C30 -177.9(5) . . . . ?
C42 C37 C38 C39 -1.3(7) . . . . ?
C42 C37 S2 C36 139.3(4) . . . . ?
C42 C37 S2 O3 24.4(5) . . . . ?
C42 C37 S2 O4 -106.6(4) . . . . ?
C43 C44 C45 C46 -38(3) . . . . ?
C44 C43 O7 C46 -18(3) . . . . ?
C44 C45 C46 O7 22(3) . . . . ?
C45 C46 O7 C43 -2(3) . . . . ?
O7 C43 C44 C45 28(2) . . . . ?
S1 C1 C2 C3 176.2(5) . . . . ?
S1 C1 C6 C5 -176.5(4) . . . . ?
S1 C1 C6 C7 5.9(6) . . . . ?
S1 C9 C10 C11 -177.6(5) . . . . ?
S2 C37 C38 C30 3.8(6) . . . . ?
S2 C37 C38 C39 -179.7(4) . . . . ?
S2 C37 C42 C41 179.0(4) . . . . ?
S3 C24 C25 C26 169.1(5) . . . . ?
S3 C24 C29 C17 10.0(7) . . . . ?
S3 C24 C29 C28 -165.6(4) . . . . ?
